data_7008162
loop_
_publ_author_name
'Baber, R. Angharad'
'Clarke, Matthew L.'
'Heslop, Katie M.'
'Marr, Andrew C.'
'Orpen, A. Guy'
'Pringle, Paul G.'
'Ward, Andrew'
'Zambrano-Williams, Damaris E'

_publ_section_title
;
 Phenylphosphatrioxa-adamantanes: bulky, robust, electron-poor ligands
 that give very efficient rhodium(I) hydroformylation catalysts.
;
_journal_issue 6
_journal_name_full 'Dalton transactions (Cambridge, England : 2003)'
_journal_page_first 1079
_journal_page_last 1085
_journal_paper_doi 10.1039/b418259f
_journal_year 2005
_chemical_formula_moiety 'C40 H58 Cl2 O6 P2 Pd'
_chemical_formula_sum 'C40 H58 Cl2 O6 P2 Pd'
_chemical_formula_weight 874.10
_chemical_name_systematic
;
?
;
_space_group_IT_number 2
_symmetry_cell_setting triclinic
_symmetry_space_group_name_Hall '-P 1'
_symmetry_space_group_name_H-M 'P -1'
_atom_sites_solution_hydrogens geom
_atom_sites_solution_primary direct
_atom_sites_solution_secondary difmap
_audit_creation_method SHELXL-97
_cell_angle_alpha 96.531(2)
_cell_angle_beta 98.137(2)
_cell_angle_gamma 94.415(2)
_cell_formula_units_Z 1
_cell_length_a 8.6852(13)
_cell_length_b 9.8884(14)
_cell_length_c 11.9403(17)
_cell_measurement_reflns_used 4809
_cell_measurement_temperature 173(2)
_cell_measurement_theta_max 27.50
_cell_measurement_theta_min 2.538
_cell_volume 1004.0(3)
_computing_cell_refinement 'SAINT (Bruker-AXS, 2001)'
_computing_data_collection 'SMART (Bruker-AXS, 2001)'
_computing_data_reduction 'SHELXTL (Bruker-AXS, 2001)'
_computing_molecular_graphics 'SHELXTL (Bruker-AXS, 2001)'
_computing_publication_material 'SHELXTL (Bruker-AXS, 2001)'
_computing_structure_refinement 'SHELXTL (Bruker-AXS, 2001)'
_computing_structure_solution 'SHELXTL (Bruker-AXS, 2001)'
_diffrn_ambient_temperature 173(2)
_diffrn_measured_fraction_theta_full 0.991
_diffrn_measured_fraction_theta_max 0.991
_diffrn_measurement_device_type 'CCD area detector'
_diffrn_measurement_method '\w scans'
_diffrn_radiation_monochromator graphite
_diffrn_radiation_source 'fine-focus sealed tube'
_diffrn_radiation_type MoK\a
_diffrn_radiation_wavelength 0.71073
_diffrn_reflns_av_R_equivalents 0.0353
_diffrn_reflns_av_sigmaI/netI 0.0599
_diffrn_reflns_limit_h_max 11
_diffrn_reflns_limit_h_min -11
_diffrn_reflns_limit_k_max 12
_diffrn_reflns_limit_k_min -12
_diffrn_reflns_limit_l_max 15
_diffrn_reflns_limit_l_min -15
_diffrn_reflns_number 10673
_diffrn_reflns_theta_full 27.50
_diffrn_reflns_theta_max 27.50
_diffrn_reflns_theta_min 1.74
_exptl_absorpt_coefficient_mu 0.720
_exptl_absorpt_correction_T_max 0.978
_exptl_absorpt_correction_T_min 0.894
_exptl_absorpt_correction_type multi-scan
_exptl_absorpt_process_details 'SADABS (Sheldrick, 1996)'
_exptl_crystal_colour yellow
_exptl_crystal_density_diffrn 1.446
_exptl_crystal_density_method 'not measured'
_exptl_crystal_description plate
_exptl_crystal_F_000 456
_exptl_crystal_size_max 0.15
_exptl_crystal_size_mid 0.1
_exptl_crystal_size_min 0.025
_refine_diff_density_max 0.739
_refine_diff_density_min -1.463
_refine_diff_density_rms 0.133
_refine_ls_extinction_method none
_refine_ls_goodness_of_fit_ref 0.993
_refine_ls_hydrogen_treatment mixed
_refine_ls_matrix_type full
_refine_ls_number_parameters 236
_refine_ls_number_reflns 4576
_refine_ls_number_restraints 0
_refine_ls_restrained_S_all 0.993
_refine_ls_R_factor_all 0.0546
_refine_ls_R_factor_gt 0.0362
_refine_ls_shift/su_max 0.000
_refine_ls_shift/su_mean 0.000
_refine_ls_structure_factor_coef Fsqd
_refine_ls_weighting_details 'calc w=1/[\s^2^(Fo^2^)+(0.0551P)^2^+0.0000P] where P=(Fo^2^+2Fc^2^)/3'
_refine_ls_weighting_scheme calc
_refine_ls_wR_factor_gt 0.0844
_refine_ls_wR_factor_ref 0.0987
_reflns_number_gt 3544
_reflns_number_total 4576
_reflns_threshold_expression >2sigma(I)
_cod_data_source_file b418259f.txt
_cod_data_source_block meso-2b
_cod_original_sg_symbol_H-M P-1
_cod_database_code 7008162

loop_
_symmetry_equiv_pos_as_xyz
'x, y, z'
'-x, -y, -z'

loop_
_atom_site_label
_atom_site_type_symbol
_atom_site_fract_x
_atom_site_fract_y
_atom_site_fract_z
_atom_site_U_iso_or_equiv
_atom_site_adp_type
_atom_site_occupancy
_atom_site_symmetry_multiplicity
_atom_site_calc_flag
_atom_site_refinement_flags
_atom_site_disorder_assembly
_atom_site_disorder_group
Pd1 Pd 0.0000 1.0000 1.0000 0.01616(11) Uani 1 2 d S . .
P1 P 0.10524(9) 0.91998(8) 0.83801(6) 0.01578(17) Uani 1 1 d . . .
Cl1 Cl -0.24944(9) 0.90615(8) 0.92802(6) 0.02649(19) Uani 1 1 d . . .
O1 O 0.2599(2) 0.7073(2) 0.75563(16) 0.0203(5) Uani 1 1 d . . .
C40 C 0.0739(4) 0.7913(3) 0.6142(2) 0.0193(6) Uani 1 1 d . . .
H40A H 0.0089 0.7644 0.5409 0.023 Uiso 1 1 calc R . .
H40B H 0.1538 0.8615 0.6048 0.023 Uiso 1 1 calc R . .
O3 O 0.0316(3) 0.5695(2) 0.67220(17) 0.0216(5) Uani 1 1 d . . .
O5 O -0.1285(2) 0.7386(2) 0.72425(17) 0.0204(5) Uani 1 1 d . . .
C1 C 0.2795(4) 1.2816(3) 0.7591(3) 0.0272(7) Uani 1 1 d . . .
H1 H 0.2433 1.3675 0.7568 0.033 Uiso 1 1 calc R . .
C2 C 0.4220(4) 1.2572(3) 0.7264(3) 0.0294(8) Uani 1 1 d . . .
H2 H 0.4825 1.3269 0.7024 0.035 Uiso 1 1 calc R . .
C3 C 0.4751(4) 1.1290(4) 0.7293(3) 0.0282(7) Uani 1 1 d . . .
H3 H 0.5719 1.1133 0.7083 0.034 Uiso 1 1 calc R . .
C4 C 0.3844(4) 1.0235(3) 0.7633(3) 0.0240(7) Uani 1 1 d . . .
H4 H 0.4200 0.9373 0.7642 0.029 Uiso 1 1 calc R . .
C5 C 0.2406(3) 1.0472(3) 0.7958(2) 0.0182(6) Uani 1 1 d . . .
C6 C 0.1909(4) 1.1777(3) 0.7953(3) 0.0243(7) Uani 1 1 d . . .
H6 H 0.0965 1.1952 0.8196 0.029 Uiso 1 1 calc R . .
C9 C 0.1953(3) 0.7572(3) 0.8561(2) 0.0174(6) Uani 1 1 d . . .
C10 C -0.0555(4) 0.6226(3) 0.7576(2) 0.0209(6) Uani 1 1 d . . .
C11 C 0.1512(4) 0.6681(3) 0.6535(2) 0.0200(6) Uani 1 1 d . . .
C13 C -0.0260(4) 0.8492(3) 0.7002(2) 0.0192(6) Uani 1 1 d . . .
C14 C 0.0580(4) 0.6567(3) 0.8689(2) 0.0199(6) Uani 1 1 d . . .
H14A H 0.0973 0.5733 0.8921 0.024 Uiso 1 1 calc R . .
H14B H 0.0032 0.6962 0.9282 0.024 Uiso 1 1 calc R . .
C24 C 0.3295(4) 0.7717(3) 0.9561(2) 0.0219(7) Uani 1 1 d . . .
H24A H 0.4052 0.8455 0.9470 0.026 Uiso 1 1 calc R . .
H24B H 0.2885 0.7971 1.0263 0.026 Uiso 1 1 calc R . .
C25 C 0.4122(4) 0.6434(4) 0.9674(3) 0.0341(8) Uani 1 1 d . . .
H25A H 0.3411 0.5723 0.9847 0.051 Uiso 1 1 calc R . .
H25B H 0.4997 0.6621 1.0275 0.051 Uiso 1 1 calc R . .
H25C H 0.4483 0.6144 0.8969 0.051 Uiso 1 1 calc R . .
C28 C 0.2392(4) 0.5955(3) 0.5681(3) 0.0263(7) Uani 1 1 d . . .
H28A H 0.2720 0.5124 0.5962 0.032 Uiso 1 1 calc R . .
H28B H 0.1685 0.5691 0.4972 0.032 Uiso 1 1 calc R . .
C29 C 0.3810(5) 0.6787(4) 0.5438(3) 0.0424(10) Uani 1 1 d . . .
H29A H 0.3487 0.7561 0.5081 0.064 Uiso 1 1 calc R . .
H29B H 0.4351 0.6231 0.4939 0.064 Uiso 1 1 calc R . .
H29C H 0.4493 0.7096 0.6141 0.064 Uiso 1 1 calc R . .
C30 C -0.1908(4) 0.5180(3) 0.7632(3) 0.0278(7) Uani 1 1 d . . .
H30A H -0.2464 0.5517 0.8241 0.033 Uiso 1 1 calc R . .
H30B H -0.2627 0.5095 0.6923 0.033 Uiso 1 1 calc R . .
C31 C -0.1430(4) 0.3777(4) 0.7834(3) 0.0365(9) Uani 1 1 d . . .
H31A H -0.0869 0.3437 0.7241 0.055 Uiso 1 1 calc R . .
H31B H -0.2345 0.3166 0.7831 0.055 Uiso 1 1 calc R . .
H31C H -0.0772 0.3839 0.8559 0.055 Uiso 1 1 calc R . .
C32 C -0.2440(4) 0.9068(4) 0.5501(3) 0.0333(8) Uani 1 1 d . . .
H32A H -0.1884 0.8882 0.4868 0.050 Uiso 1 1 calc R . .
H32B H -0.3134 0.9757 0.5346 0.050 Uiso 1 1 calc R . .
H32C H -0.3032 0.8247 0.5611 0.050 Uiso 1 1 calc R . .
C33 C -0.1283(4) 0.9572(3) 0.6570(3) 0.0238(7) Uani 1 1 d . . .
H33A H -0.1856 0.9904 0.7169 0.029 Uiso 1 1 calc R . .
H33B H -0.0611 1.0338 0.6417 0.029 Uiso 1 1 calc R . .

loop_
_atom_site_aniso_label
_atom_site_aniso_U_11
_atom_site_aniso_U_22
_atom_site_aniso_U_33
_atom_site_aniso_U_23
_atom_site_aniso_U_13
_atom_site_aniso_U_12
Pd1 0.01734(18) 0.01864(19) 0.01351(17) 0.00450(12) 0.00396(12) 0.00137(13)
P1 0.0179(4) 0.0166(4) 0.0138(4) 0.0044(3) 0.0036(3) 0.0018(3)
Cl1 0.0192(4) 0.0354(5) 0.0228(4) -0.0030(3) 0.0042(3) -0.0027(3)
O1 0.0219(11) 0.0239(12) 0.0154(10) 0.0010(8) 0.0050(8) 0.0027(9)
C40 0.0231(16) 0.0216(16) 0.0128(13) 0.0041(12) 0.0013(11) -0.0001(13)
O3 0.0260(12) 0.0202(11) 0.0182(10) 0.0002(9) 0.0058(9) -0.0009(9)
O5 0.0209(11) 0.0218(11) 0.0198(10) 0.0068(9) 0.0041(8) 0.0014(9)
C1 0.037(2) 0.0205(17) 0.0248(16) 0.0083(13) 0.0027(14) 0.0025(14)
C2 0.0328(19) 0.0296(19) 0.0254(16) 0.0097(14) 0.0041(14) -0.0093(15)
C3 0.0213(17) 0.036(2) 0.0278(17) 0.0064(15) 0.0079(13) -0.0033(15)
C4 0.0247(17) 0.0249(17) 0.0234(16) 0.0066(13) 0.0045(13) 0.0022(14)
C5 0.0227(16) 0.0199(15) 0.0119(13) 0.0042(11) 0.0017(11) -0.0004(13)
C6 0.0267(17) 0.0251(17) 0.0235(16) 0.0068(13) 0.0075(13) 0.0049(14)
C9 0.0207(16) 0.0191(15) 0.0137(13) 0.0039(11) 0.0051(11) 0.0029(12)
C10 0.0257(17) 0.0211(16) 0.0169(14) 0.0044(12) 0.0043(12) 0.0028(13)
C11 0.0243(17) 0.0205(16) 0.0147(14) 0.0009(12) 0.0034(12) 0.0009(13)
C13 0.0221(16) 0.0201(16) 0.0156(14) 0.0057(12) 0.0022(11) -0.0011(13)
C14 0.0255(17) 0.0192(15) 0.0165(14) 0.0056(12) 0.0049(12) 0.0039(13)
C24 0.0247(17) 0.0254(17) 0.0159(14) 0.0038(12) 0.0014(12) 0.0056(13)
C25 0.036(2) 0.034(2) 0.0301(18) 0.0051(15) -0.0073(15) 0.0112(17)
C28 0.0297(19) 0.0280(18) 0.0219(16) -0.0006(13) 0.0091(13) 0.0033(15)
C29 0.045(2) 0.044(2) 0.041(2) -0.0013(18) 0.0239(18) -0.0014(19)
C30 0.0282(18) 0.0287(18) 0.0269(17) 0.0048(14) 0.0069(14) -0.0014(15)
C31 0.035(2) 0.0275(19) 0.048(2) 0.0128(16) 0.0062(17) -0.0020(16)
C32 0.033(2) 0.038(2) 0.0285(18) 0.0126(15) -0.0050(15) 0.0023(16)
C33 0.0260(17) 0.0256(17) 0.0207(15) 0.0089(13) 0.0007(13) 0.0043(14)

loop_
_atom_type_symbol
_atom_type_description
_atom_type_scat_dispersion_real
_atom_type_scat_dispersion_imag
_atom_type_scat_source
C C 0.0033 0.0016 'International Tables Vol C Tables 4.2.6.8 and 6.1.1.4'
H H 0.0000 0.0000 'International Tables Vol C Tables 4.2.6.8 and 6.1.1.4'
O O 0.0106 0.0060 'International Tables Vol C Tables 4.2.6.8 and 6.1.1.4'
P P 0.1023 0.0942 'International Tables Vol C Tables 4.2.6.8 and 6.1.1.4'
Cl Cl 0.1484 0.1585 'International Tables Vol C Tables 4.2.6.8 and 6.1.1.4'
Pd Pd -0.9988 1.0072 'International Tables Vol C Tables 4.2.6.8 and 6.1.1.4'

loop_
_geom_angle_atom_site_label_1
_geom_angle_atom_site_label_2
_geom_angle_atom_site_label_3
_geom_angle
_geom_angle_site_symmetry_1
_geom_angle_site_symmetry_3
_geom_angle_publ_flag
Cl1 Pd1 Cl1 180.0 . 2_577 ?
Cl1 Pd1 P1 94.42(3) . . ?
Cl1 Pd1 P1 85.58(3) 2_577 . ?
Cl1 Pd1 P1 85.58(3) . 2_577 ?
Cl1 Pd1 P1 94.42(3) 2_577 2_577 ?
P1 Pd1 P1 180.0 . 2_577 ?
C5 P1 C9 111.61(14) . . ?
C5 P1 C13 103.96(13) . . ?
C9 P1 C13 94.64(13) . . ?
C5 P1 Pd1 112.92(10) . . ?
C9 P1 Pd1 111.30(9) . . ?
C13 P1 Pd1 120.93(10) . . ?
C11 O1 C9 116.5(2) . . ?
C11 C40 C13 111.1(2) . . ?
C11 C40 H40A 109.4 . . ?
C13 C40 H40A 109.4 . . ?
C11 C40 H40B 109.4 . . ?
C13 C40 H40B 109.4 . . ?
H40A C40 H40B 108.0 . . ?
C11 O3 C10 111.9(2) . . ?
C10 O5 C13 115.8(2) . . ?
C6 C1 C2 119.6(3) . . ?
C6 C1 H1 120.2 . . ?
C2 C1 H1 120.2 . . ?
C1 C2 C3 120.0(3) . . ?
C1 C2 H2 120.0 . . ?
C3 C2 H2 120.0 . . ?
C2 C3 C4 120.4(3) . . ?
C2 C3 H3 119.8 . . ?
C4 C3 H3 119.8 . . ?
C3 C4 C5 119.9(3) . . ?
C3 C4 H4 120.1 . . ?
C5 C4 H4 120.1 . . ?
C4 C5 C6 118.9(3) . . ?
C4 C5 P1 125.5(2) . . ?
C6 C5 P1 115.5(2) . . ?
C1 C6 C5 121.1(3) . . ?
C1 C6 H6 119.4 . . ?
C5 C6 H6 119.4 . . ?
O1 C9 C14 108.6(2) . . ?
O1 C9 C24 106.3(2) . . ?
C14 C9 C24 113.6(2) . . ?
O1 C9 P1 111.33(17) . . ?
C14 C9 P1 103.9(2) . . ?
C24 C9 P1 113.1(2) . . ?
O5 C10 O3 110.4(2) . . ?
O5 C10 C30 104.2(2) . . ?
O3 C10 C30 108.7(2) . . ?
O5 C10 C14 112.2(2) . . ?
O3 C10 C14 107.3(2) . . ?
C30 C10 C14 114.0(2) . . ?
O1 C11 O3 110.4(2) . . ?
O1 C11 C28 106.8(2) . . ?
O3 C11 C28 105.9(2) . . ?
O1 C11 C40 110.8(2) . . ?
O3 C11 C40 108.2(2) . . ?
C28 C11 C40 114.7(2) . . ?
O5 C13 C40 108.1(2) . . ?
O5 C13 C33 107.3(2) . . ?
C40 C13 C33 113.7(2) . . ?
O5 C13 P1 107.56(17) . . ?
C40 C13 P1 109.1(2) . . ?
C33 C13 P1 110.8(2) . . ?
C10 C14 C9 111.5(2) . . ?
C10 C14 H14A 109.3 . . ?
C9 C14 H14A 109.3 . . ?
C10 C14 H14B 109.3 . . ?
C9 C14 H14B 109.3 . . ?
H14A C14 H14B 108.0 . . ?
C25 C24 C9 114.1(3) . . ?
C25 C24 H24A 108.7 . . ?
C9 C24 H24A 108.7 . . ?
C25 C24 H24B 108.7 . . ?
C9 C24 H24B 108.7 . . ?
H24A C24 H24B 107.6 . . ?
C24 C25 H25A 109.5 . . ?
C24 C25 H25B 109.5 . . ?
H25A C25 H25B 109.5 . . ?
C24 C25 H25C 109.5 . . ?
H25A C25 H25C 109.5 . . ?
H25B C25 H25C 109.5 . . ?
C29 C28 C11 114.5(3) . . ?
C29 C28 H28A 108.6 . . ?
C11 C28 H28A 108.6 . . ?
C29 C28 H28B 108.6 . . ?
C11 C28 H28B 108.6 . . ?
H28A C28 H28B 107.6 . . ?
C28 C29 H29A 109.5 . . ?
C28 C29 H29B 109.5 . . ?
H29A C29 H29B 109.5 . . ?
C28 C29 H29C 109.5 . . ?
H29A C29 H29C 109.5 . . ?
H29B C29 H29C 109.5 . . ?
C31 C30 C10 114.3(3) . . ?
C31 C30 H30A 108.7 . . ?
C10 C30 H30A 108.7 . . ?
C31 C30 H30B 108.7 . . ?
C10 C30 H30B 108.7 . . ?
H30A C30 H30B 107.6 . . ?
C30 C31 H31A 109.5 . . ?
C30 C31 H31B 109.5 . . ?
H31A C31 H31B 109.5 . . ?
C30 C31 H31C 109.5 . . ?
H31A C31 H31C 109.5 . . ?
H31B C31 H31C 109.5 . . ?
C33 C32 H32A 109.5 . . ?
C33 C32 H32B 109.5 . . ?
H32A C32 H32B 109.5 . . ?
C33 C32 H32C 109.5 . . ?
H32A C32 H32C 109.5 . . ?
H32B C32 H32C 109.5 . . ?
C32 C33 C13 114.4(3) . . ?
C32 C33 H33A 108.6 . . ?
C13 C33 H33A 108.6 . . ?
C32 C33 H33B 108.6 . . ?
C13 C33 H33B 108.6 . . ?
H33A C33 H33B 107.6 . . ?

loop_
_geom_bond_atom_site_label_1
_geom_bond_atom_site_label_2
_geom_bond_distance
_geom_bond_site_symmetry_2
_geom_bond_publ_flag
Pd1 Cl1 2.2968(8) . ?
Pd1 Cl1 2.2968(8) 2_577 ?
Pd1 P1 2.3380(8) . ?
Pd1 P1 2.3380(8) 2_577 ?
P1 C5 1.817(3) . ?
P1 C9 1.864(3) . ?
P1 C13 1.892(3) . ?
O1 C11 1.427(3) . ?
O1 C9 1.448(3) . ?
C40 C11 1.524(4) . ?
C40 C13 1.526(4) . ?
C40 H40A 0.9700 . ?
C40 H40B 0.9700 . ?
O3 C11 1.428(4) . ?
O3 C10 1.430(4) . ?
O5 C10 1.421(3) . ?
O5 C13 1.437(3) . ?
C1 C6 1.381(4) . ?
C1 C2 1.381(5) . ?
C1 H1 0.9300 . ?
C2 C3 1.384(5) . ?
C2 H2 0.9300 . ?
C3 C4 1.390(4) . ?
C3 H3 0.9300 . ?
C4 C5 1.388(4) . ?
C4 H4 0.9300 . ?
C5 C6 1.392(4) . ?
C6 H6 0.9300 . ?
C9 C14 1.528(4) . ?
C9 C24 1.532(4) . ?
C10 C30 1.519(4) . ?
C10 C14 1.526(4) . ?
C11 C28 1.509(4) . ?
C13 C33 1.529(4) . ?
C14 H14A 0.9700 . ?
C14 H14B 0.9700 . ?
C24 C25 1.516(4) . ?
C24 H24A 0.9700 . ?
C24 H24B 0.9700 . ?
C25 H25A 0.9600 . ?
C25 H25B 0.9600 . ?
C25 H25C 0.9600 . ?
C28 C29 1.509(5) . ?
C28 H28A 0.9700 . ?
C28 H28B 0.9700 . ?
C29 H29A 0.9600 . ?
C29 H29B 0.9600 . ?
C29 H29C 0.9600 . ?
C30 C31 1.514(5) . ?
C30 H30A 0.9700 . ?
C30 H30B 0.9700 . ?
C31 H31A 0.9600 . ?
C31 H31B 0.9600 . ?
C31 H31C 0.9600 . ?
C32 C33 1.517(4) . ?
C32 H32A 0.9600 . ?
C32 H32B 0.9600 . ?
C32 H32C 0.9600 . ?
C33 H33A 0.9700 . ?
C33 H33B 0.9700 . ?
